data_1540363
loop_
_publ_author_name
'Lutz, H.D.'
'Jung, M.'

_publ_section_title
;
 Kationenverteilung und Ueberstrukturordnung in ternaeren und quaternaeren
 Sulfidspinellen M(II) (M2)(III) S - Einkristallstrukturuntersuchungen
;
_journal_name_full 'Zeitschrift fuer Anorganische und Allgemeine Chemie'
_journal_page_first 57
_journal_page_last 65
_journal_volume 579
_journal_year 1989
_chemical_formula_sum 'Cr1.18 In0.8 Ni S4'
_chemical_name_systematic 'Ni Cr1.18 In.8 S4'
_space_group_IT_number 227
_symmetry_space_group_name_Hall '-F 4vw 2vw 3'
_symmetry_space_group_name_H-M 'F d -3 m :2'
_cell_angle_alpha 90
_cell_angle_beta 90
_cell_angle_gamma 90
_cell_formula_units_Z 8
_cell_length_a 10.127
_cell_length_b 10.127
_cell_length_c 10.127
_cell_volume 1038.586
_citation_journal_id_ASTM ZAACAB
_cod_data_source_file Lutz_ZAACAB_1989_1253.cif
_cod_data_source_block Cr1.18In0.8Ni1S4
_cod_original_formula_sum 'Cr1.18 In0.8 Ni1 S4'
_cod_database_code 1540363

loop_
_symmetry_equiv_pos_as_xyz
x,y,z
-y,x+1/4,z+1/4
-x+3/4,-y+1/4,z+1/2
y+3/4,-x,z+3/4
x,-y+1/4,-z+1/4
y+3/4,x+1/4,-z+1/2
-x+3/4,y,-z+3/4
-y,-x,-z
z,x,y
-x,z+1/4,y+1/4
-z+3/4,-x+1/4,y+1/2
x+3/4,-z,y+3/4
z,-x+1/4,-y+1/4
x+3/4,z+1/4,-y+1/2
-z+3/4,x,-y+3/4
-x,-z,-y
y,z,x
y+1/2,-z+3/4,-x+1/4
z+1/4,y+3/4,-x+1/2
-y+1/4,z+1/2,-x+3/4
-z,-y+1/2,-x+1/2
-y+1/4,-z+1/4,x
z+1/4,-y,x+1/4
-z+1/2,y+1/4,x+3/4
-x,-y,-z
y,-x-1/4,-z-1/4
x-3/4,y-1/4,-z-1/2
-y-3/4,x,-z-3/4
-x,y-1/4,z-1/4
-y-3/4,-x-1/4,z-1/2
x-3/4,-y,z-3/4
y,x,z
-z,-x,-y
x,-z-1/4,-y-1/4
z-3/4,x-1/4,-y-1/2
-x-3/4,z,-y-3/4
-z,x-1/4,y-1/4
-x-3/4,-z-1/4,y-1/2
z-3/4,-x,y-3/4
x,z,y
-y,-z,-x
-y-1/2,z-3/4,x-1/4
-z-1/4,-y-3/4,x-1/2
y-1/4,-z-1/2,x-3/4
z,y-1/2,x-1/2
y-1/4,z-1/4,-x
-z-1/4,y,-x-1/4
z-1/2,-y-1/4,-x-3/4
x,y+1/2,z+1/2
-y,x+3/4,z+3/4
-x+3/4,-y+3/4,z+1
y+3/4,-x+1/2,z+5/4
x,-y+3/4,-z+3/4
y+3/4,x+3/4,-z+1
-x+3/4,y+1/2,-z+5/4
-y,-x+1/2,-z+1/2
z,x+1/2,y+1/2
-x,z+3/4,y+3/4
-z+3/4,-x+3/4,y+1
x+3/4,-z+1/2,y+5/4
z,-x+3/4,-y+3/4
x+3/4,z+3/4,-y+1
-z+3/4,x+1/2,-y+5/4
-x,-z+1/2,-y+1/2
y,z+1/2,x+1/2
y+1/2,-z+5/4,-x+3/4
z+1/4,y+5/4,-x+1
-y+1/4,z+1,-x+5/4
-z,-y+1,-x+1
-y+1/4,-z+3/4,x+1/2
z+1/4,-y+1/2,x+3/4
-z+1/2,y+3/4,x+5/4
-x,-y+1/2,-z+1/2
y,-x+1/4,-z+1/4
x-3/4,y+1/4,-z
-y-3/4,x+1/2,-z-1/4
-x,y+1/4,z+1/4
-y-3/4,-x+1/4,z
x-3/4,-y+1/2,z-1/4
y,x+1/2,z+1/2
-z,-x+1/2,-y+1/2
x,-z+1/4,-y+1/4
z-3/4,x+1/4,-y
-x-3/4,z+1/2,-y-1/4
-z,x+1/4,y+1/4
-x-3/4,-z+1/4,y
z-3/4,-x+1/2,y-1/4
x,z+1/2,y+1/2
-y,-z+1/2,-x+1/2
-y-1/2,z-1/4,x+1/4
-z-1/4,-y-1/4,x
y-1/4,-z,x-1/4
z,y,x
y-1/4,z+1/4,-x+1/2
-z-1/4,y+1/2,-x+1/4
z-1/2,-y+1/4,-x-1/4
x+1/2,y,z+1/2
-y+1/2,x+1/4,z+3/4
-x+5/4,-y+1/4,z+1
y+5/4,-x,z+5/4
x+1/2,-y+1/4,-z+3/4
y+5/4,x+1/4,-z+1
-x+5/4,y,-z+5/4
-y+1/2,-x,-z+1/2
z+1/2,x,y+1/2
-x+1/2,z+1/4,y+3/4
-z+5/4,-x+1/4,y+1
x+5/4,-z,y+5/4
z+1/2,-x+1/4,-y+3/4
x+5/4,z+1/4,-y+1
-z+5/4,x,-y+5/4
-x+1/2,-z,-y+1/2
y+1/2,z,x+1/2
y+1,-z+3/4,-x+3/4
z+3/4,y+3/4,-x+1
-y+3/4,z+1/2,-x+5/4
-z+1/2,-y+1/2,-x+1
-y+3/4,-z+1/4,x+1/2
z+3/4,-y,x+3/4
-z+1,y+1/4,x+5/4
-x+1/2,-y,-z+1/2
y+1/2,-x-1/4,-z+1/4
x-1/4,y-1/4,-z
-y-1/4,x,-z-1/4
-x+1/2,y-1/4,z+1/4
-y-1/4,-x-1/4,z
x-1/4,-y,z-1/4
y+1/2,x,z+1/2
-z+1/2,-x,-y+1/2
x+1/2,-z-1/4,-y+1/4
z-1/4,x-1/4,-y
-x-1/4,z,-y-1/4
-z+1/2,x-1/4,y+1/4
-x-1/4,-z-1/4,y
z-1/4,-x,y-1/4
x+1/2,z,y+1/2
-y+1/2,-z,-x+1/2
-y,z-3/4,x+1/4
-z+1/4,-y-3/4,x
y+1/4,-z-1/2,x-1/4
z+1/2,y-1/2,x
y+1/4,z-1/4,-x+1/2
-z+1/4,y,-x+1/4
z,-y-1/4,-x-1/4
x+1/2,y+1/2,z
-y+1/2,x+3/4,z+1/4
-x+5/4,-y+3/4,z+1/2
y+5/4,-x+1/2,z+3/4
x+1/2,-y+3/4,-z+1/4
y+5/4,x+3/4,-z+1/2
-x+5/4,y+1/2,-z+3/4
-y+1/2,-x+1/2,-z
z+1/2,x+1/2,y
-x+1/2,z+3/4,y+1/4
-z+5/4,-x+3/4,y+1/2
x+5/4,-z+1/2,y+3/4
z+1/2,-x+3/4,-y+1/4
x+5/4,z+3/4,-y+1/2
-z+5/4,x+1/2,-y+3/4
-x+1/2,-z+1/2,-y
y+1/2,z+1/2,x
y+1,-z+5/4,-x+1/4
z+3/4,y+5/4,-x+1/2
-y+3/4,z+1,-x+3/4
-z+1/2,-y+1,-x+1/2
-y+3/4,-z+3/4,x
z+3/4,-y+1/2,x+1/4
-z+1,y+3/4,x+3/4
-x+1/2,-y+1/2,-z
y+1/2,-x+1/4,-z-1/4
x-1/4,y+1/4,-z-1/2
-y-1/4,x+1/2,-z-3/4
-x+1/2,y+1/4,z-1/4
-y-1/4,-x+1/4,z-1/2
x-1/4,-y+1/2,z-3/4
y+1/2,x+1/2,z
-z+1/2,-x+1/2,-y
x+1/2,-z+1/4,-y-1/4
z-1/4,x+1/4,-y-1/2
-x-1/4,z+1/2,-y-3/4
-z+1/2,x+1/4,y-1/4
-x-1/4,-z+1/4,y-1/2
z-1/4,-x+1/2,y-3/4
x+1/2,z+1/2,y
-y+1/2,-z+1/2,-x
-y,z-1/4,x-1/4
-z+1/4,-y-1/4,x-1/2
y+1/4,-z,x-3/4
z+1/2,y,x-1/2
y+1/4,z+1/4,-x
-z+1/4,y+1/2,-x-1/4
z,-y+1/4,-x-3/4

loop_
_atom_site_label
_atom_site_type_symbol
_atom_site_fract_x
_atom_site_fract_y
_atom_site_fract_z
_atom_site_occupancy
_atom_site_U_iso_or_equiv
Ni2 Ni+2 0.5 0.5 0.5 0.41 0.0
Ni1 Ni+2 0.125 0.125 0.125 0.2 0.0
In1 In+3 0.125 0.125 0.125 0.8 0.0
S1 S-2 0.26301 0.26301 0.26301 1 0.0
Cr1 Cr+3 0.5 0.5 0.5 0.59 0.0
